data_7711998
loop_
_publ_author_name
'Kaur, Mandeep'
'Thakare, Ritesh'
'Bhattacherya, Arindom'
'Murugan, Prem Anand'
'Kaul, Grace'
'Shukla, Manjulika'
'Singh, Alok Kr'
'Matheshwaran, Saravanan'
'Chopra, Sidharth'
'Bera, Jitendra K.'

_publ_section_title
;
 Antimicrobial efficacy of a hemilabile Pt(II)-NHC compound against
 drug-resistant <i>S. aureus</i> and <i>Enterococcus</i>.
;
_journal_issue 7
_journal_name_full 'Dalton transactions (Cambridge, England : 2003)'
_journal_page_first 1876
_journal_page_last 1884
_journal_paper_doi 10.1039/d2dt03365h
_journal_volume 52
_journal_year 2023
_chemical_formula_moiety 'C20 H27 N3 Pt, 2(F6 P), C H2 Cl2'
_chemical_formula_sum 'C21 H29 Cl2 F12 N3 P2 Pt'
_chemical_formula_weight 879.40
_space_group_crystal_system triclinic
_space_group_IT_number 2
_space_group_name_Hall '-P 1'
_space_group_name_H-M_alt 'P -1'
_atom_sites_solution_hydrogens geom
_audit_creation_date 2022-06-10
_audit_creation_method
;
Olex2 1.5
(compiled 2021.10.07 svn.r9718050b for OlexSys, GUI svn.r6410)
;
_audit_update_record
;
2022-06-24 deposited with the CCDC.	2022-12-13 downloaded from the CCDC.
;
_cell_angle_alpha 72.190(4)
_cell_angle_beta 89.773(4)
_cell_angle_gamma 85.898(4)
_cell_formula_units_Z 4
_cell_length_a 13.328(2)
_cell_length_b 14.393(2)
_cell_length_c 15.469(2)
_cell_measurement_reflns_used 9935
_cell_measurement_temperature 273.15
_cell_measurement_theta_max 28.36
_cell_measurement_theta_min 2.71
_cell_volume 2817.5(7)
_computing_cell_refinement 'SAINT V8.40B (?, 2016)'
_computing_data_reduction 'SAINT V8.40B (?, 2016)'
_computing_molecular_graphics 'Olex2 1.5 (Dolomanov et al., 2009)'
_computing_publication_material 'Olex2 1.5 (Dolomanov et al., 2009)'
_computing_structure_refinement 'XL  (Sheldrick, 2008)'
_diffrn_ambient_temperature 273.15
_diffrn_detector 'Bruker APEX2 area detector'
_diffrn_detector_area_resol_mean 7.9
_diffrn_detector_type 'CCD area detector'
_diffrn_measured_fraction_theta_full 0.985
_diffrn_measured_fraction_theta_max 0.985
_diffrn_measurement_device 'three-circle diffractometer'
_diffrn_measurement_device_type 'Bruker APEX2 microsource'
_diffrn_measurement_method '\w and \f scans'
_diffrn_radiation_monochromator 'mirror optics'
_diffrn_radiation_probe x-ray
_diffrn_radiation_type MoK\a
_diffrn_radiation_wavelength 0.71073
_diffrn_reflns_av_R_equivalents 0.0554
_diffrn_reflns_av_unetI/netI 0.0554
_diffrn_reflns_Laue_measured_fraction_full 0.985
_diffrn_reflns_Laue_measured_fraction_max 0.985
_diffrn_reflns_limit_h_max 15
_diffrn_reflns_limit_h_min -15
_diffrn_reflns_limit_k_max 17
_diffrn_reflns_limit_k_min -16
_diffrn_reflns_limit_l_max 18
_diffrn_reflns_limit_l_min 0
_diffrn_reflns_number 9828
_diffrn_reflns_point_group_measured_fraction_full 0.985
_diffrn_reflns_point_group_measured_fraction_max 0.985
_diffrn_reflns_theta_full 25.048
_diffrn_reflns_theta_max 25.048
_diffrn_reflns_theta_min 2.045
_diffrn_source 'microfocus sealed X-ray tube'
_diffrn_source_current 1.0
_diffrn_source_power 0.05
_diffrn_source_type 'Incoatec I\ms'
_diffrn_source_voltage 50.0
_diffrn_standards_number 0
_exptl_absorpt_coefficient_mu 5.383
_exptl_absorpt_correction_type none
_exptl_absorpt_process_details
;
 TWINABS-2012/1 (Bruker,2012) was used for absorption correction.
 
For component 1:
 wR2(int) was 0.0870 before and 0.0491 after correction.
 The Ratio of minimum to maximum transmission is 0.59.
 
For component 2:
 wR2(int) was 0.1303 before and 0.0682 after correction.
 The Ratio of minimum to maximum transmission is 0.59.

Final HKLF 4 output contains 53445 reflections, Rint = 0.0650
 (25879 with I > 3sig(I), Rint = 0.0480)
;
_exptl_crystal_density_diffrn 2.073
_exptl_crystal_description block
_exptl_crystal_F_000 1704
_refine_diff_density_max 2.732
_refine_diff_density_min -2.215
_refine_diff_density_rms 0.192
_refine_ls_extinction_method none
_refine_ls_goodness_of_fit_ref 1.015
_refine_ls_hydrogen_treatment constr
_refine_ls_matrix_type full
_refine_ls_number_parameters 731
_refine_ls_number_reflns 9828
_refine_ls_number_restraints 0
_refine_ls_restrained_S_all 1.015
_refine_ls_R_factor_all 0.0619
_refine_ls_R_factor_gt 0.0464
_refine_ls_shift/su_max 0.000
_refine_ls_shift/su_mean 0.000
_refine_ls_structure_factor_coef Fsqd
_refine_ls_weighting_details 'w=1/[\s^2^(Fo^2^)+(0.0278P)^2^+36.5005P] where P=(Fo^2^+2Fc^2^)/3'
_refine_ls_weighting_scheme calc
_refine_ls_wR_factor_gt 0.0930
_refine_ls_wR_factor_ref 0.0978
_reflns_Friedel_coverage 0.000
_reflns_number_gt 8200
_reflns_number_total 9828
_reflns_threshold_expression 'I > 2\s(I)'
_cod_data_source_file d2dt03365h2.cif
_cod_data_source_block 2
_cod_depositor_comments 'Adding full bibliography for 7711997--7711999.cif.'
_cod_original_cell_volume 2817.4(7)
_cod_database_code 7711998
_shelx_shelxl_version_number 2019/1
_shelx_space_group_comment
;
The symmetry employed for this shelxl refinement is uniquely defined
by the following loop, which should always be used as a source of
symmetry information in preference to the above space-group names.
They are only intended as comments.
;
_olex2_refinement_description
;
1. Twinned data refinement
 Scales: 0(10)
 1(10)
2. Fixed Uiso
 At 1.2 times of:
  All C(H) groups, All C(H,H) groups
 At 1.5 times of:
  All C(H,H,H) groups
3. Uiso/Uaniso restraints and constraints
Uanis(F027) = Uanis(P06) = Uanis(F2) = Uanis(F02A) = Uanis(F02B) = Uanis(F029)
= Uanis(F0) = Uanis(F028) = Uanis(F1)
4. Others
 Sof(F02B)=Sof(F0)=Sof(F1)=Sof(F2)=1-FVAR(1)
 Sof(F027)=Sof(F028)=Sof(F029)=Sof(F02A)=FVAR(1)
5.a Ternary CH refined with riding coordinates:
 C013(H013), C015(H015), C01D(H01Q), C01E(H01R), C01F(H01S), C01G(H01U),
 C01K(H01K), C01T(H01T)
5.b Secondary CH2 refined with riding coordinates:
 C01A(H01A,H01B), C01C(H01O,H01P), C01I(H01V,H01W), C01L(H01Z,H), C01N(H01D,
 H01E), C01O(H01,HA), C01P(H1,HB), C01Q(H01F,H01G), C01R(H2,HC), C01U(H4,HD),
 C01V(H01I,H01J), C01Y(H01L,H01N), C021(H02M,H02N), C022(H02A,H02B), C023(H02C,
 H02D), C026(H02K,H02L)
5.c Aromatic/amide H refined with riding coordinates:
 C014(H014), C017(H017), C018(H018), C01B(H01C), C01H(H01H), C01J(H01Y),
 C01M(H01M), C01S(H3), C01W(H5), C01X(H01X), C01Z(H6), C020(H020)
5.d Idealised Me refined as rotating group:
 C024(H02H,H02I,H02J), C025(H02E,H02F,H02G)
;
_olex2_submission_special_instructions 'No special instructions were received'

loop_
_space_group_symop_operation_xyz
'x, y, z'
'-x, -y, -z'

loop_
_atom_site_label
_atom_site_type_symbol
_atom_site_fract_x
_atom_site_fract_y
_atom_site_fract_z
_atom_site_U_iso_or_equiv
_atom_site_adp_type
_atom_site_occupancy
_atom_site_site_symmetry_order
_atom_site_calc_flag
_atom_site_refinement_flags_posn
_atom_site_refinement_flags_adp
_atom_site_refinement_flags_occupancy
_atom_site_disorder_assembly
_atom_site_disorder_group
Pt01 Pt 0.74858(2) 0.25545(2) 0.55394(2) 0.01150(9) Uani 1 1 d . . . . .
Pt02 Pt 0.72584(2) 0.24526(2) 0.06160(2) 0.01165(9) Uani 1 1 d . . . . .
P003 P 0.76862(15) 0.10921(15) 0.34946(13) 0.0155(4) Uani 1 1 d . . . . .
P004 P 0.69974(16) 0.13603(16) 0.83930(14) 0.0178(5) Uani 1 1 d . . . . .
P005 P 0.38696(15) 0.31414(15) 0.29871(14) 0.0158(4) Uani 1 1 d . . . . .
P06 P 1.07208(18) 0.32584(18) 0.79836(17) 0.0297(5) Uani 1 1 d . . . . .
Cl07 Cl 0.52875(17) 0.59420(17) 0.24804(17) 0.0345(5) Uani 1 1 d . . . . .
Cl08 Cl 0.62751(19) 0.7077(2) 0.34512(18) 0.0419(6) Uani 1 1 d . . . . .
Cl09 Cl 0.9913(2) 0.3027(2) 0.26567(18) 0.0531(8) Uani 1 1 d . . . . .
Cl0A Cl 1.0811(2) 0.3973(3) 0.0935(2) 0.0623(9) Uani 1 1 d . . . . .
F00B F 0.6691(3) 0.1210(4) 0.2888(3) 0.0239(11) Uani 1 1 d . . . . .
F00C F 0.7135(4) 0.0435(4) 0.4356(3) 0.0278(12) Uani 1 1 d . . . . .
F00D F 0.3039(3) 0.4016(3) 0.2923(3) 0.0242(11) Uani 1 1 d . . . . .
F00E F 0.7999(3) 0.1431(4) 0.7828(3) 0.0302(12) Uani 1 1 d . . . . .
F00F F 0.4690(3) 0.2255(3) 0.3048(3) 0.0297(12) Uani 1 1 d . . . . .
F00G F 0.8056(4) 0.0141(4) 0.3224(3) 0.0357(13) Uani 1 1 d . . . . .
F00H F 0.8678(3) 0.0982(4) 0.4097(3) 0.0338(13) Uani 1 1 d . . . . .
F00I F 0.7570(4) 0.0652(4) 0.9273(3) 0.0336(13) Uani 1 1 d . . . . .
F00J F 0.7322(5) 0.2045(3) 0.3751(3) 0.0383(14) Uani 1 1 d . . . . .
F00K F 0.3998(4) 0.3524(4) 0.1913(3) 0.0343(13) Uani 1 1 d . . . . .
F00L F 0.6412(4) 0.2060(5) 0.7508(4) 0.0455(15) Uani 1 1 d . . . . .
F00M F 0.2995(4) 0.2480(4) 0.2858(4) 0.0363(13) Uani 1 1 d . . . . .
N00N N 0.6411(4) 0.1553(5) 0.5672(4) 0.0120(13) Uani 1 1 d . . . . .
F00O F 0.4734(4) 0.3798(4) 0.3114(4) 0.0385(14) Uani 1 1 d . . . . .
F00P F 0.5983(4) 0.1288(5) 0.8954(4) 0.0490(16) Uani 1 1 d . . . . .
F00Q F 0.6733(4) 0.0442(4) 0.8088(3) 0.0424(15) Uani 1 1 d . . . . .
F00R F 0.3739(4) 0.2758(4) 0.4057(3) 0.0434(15) Uani 1 1 d . . . . .
F00S F 0.8243(4) 0.1741(4) 0.2624(3) 0.0394(14) Uani 1 1 d . . . . .
F00T F 0.7250(5) 0.2279(4) 0.8686(3) 0.0481(16) Uani 1 1 d . . . . .
N00U N 0.7298(5) 0.0394(5) 0.1298(4) 0.0149(14) Uani 1 1 d . . . . .
N00V N 0.7778(5) 0.0498(4) 0.6279(4) 0.0125(13) Uani 1 1 d . . . . .
N00W N 0.5719(5) 0.0818(5) 0.1321(4) 0.0149(14) Uani 1 1 d . . . . .
N00X N 0.8496(5) 0.1469(5) 0.0722(4) 0.0162(14) Uani 1 1 d . . . . .
F00Y F 0.9938(4) 0.2455(4) 0.8112(5) 0.0592(19) Uani 1 1 d . . . . .
F00Z F 1.1526(5) 0.4044(5) 0.7853(4) 0.0525(17) Uani 1 1 d . . . . .
N010 N 0.9277(5) 0.0932(5) 0.6288(4) 0.0150(14) Uani 1 1 d . . . . .
C011 C 0.8333(6) 0.1287(5) 0.6063(5) 0.0119(16) Uani 1 1 d . . . . .
C012 C 0.6617(6) 0.1179(5) 0.1085(5) 0.0134(16) Uani 1 1 d . . . . .
C013 C 0.8684(6) 0.3561(5) 0.5174(5) 0.0152(17) Uani 1 1 d . . . . .
H013 H 0.934604 0.324172 0.512057 0.018 Uiso 1 1 calc R U . . .
C014 C 0.6125(6) -0.0155(6) 0.6312(5) 0.0163(17) Uani 1 1 d . . . . .
H014 H 0.637891 -0.079361 0.659972 0.020 Uiso 1 1 calc R U . . .
C015 C 0.8405(5) 0.3455(6) 0.6075(5) 0.0164(17) Uani 1 1 d . . . . .
H015 H 0.890934 0.307870 0.653085 0.020 Uiso 1 1 calc R U . . .
C016 C 0.6740(5) 0.0615(5) 0.6098(5) 0.0107(15) Uani 1 1 d . . . . .
C017 C 0.4769(6) 0.1018(6) 0.5632(5) 0.0177(17) Uani 1 1 d . . . . .
H017 H 0.409389 0.116884 0.546067 0.021 Uiso 1 1 calc R U . . .
C018 C 0.5852(6) -0.0202(6) 0.1681(5) 0.0185(17) Uani 1 1 d . . . . .
H018 H 0.534459 -0.062194 0.188947 0.022 Uiso 1 1 calc R U . . .
C019 C 0.8313(5) 0.0526(6) 0.1118(5) 0.0139(16) Uani 1 1 d . . . . .
C01A C 0.7706(6) 0.4139(6) 0.6398(5) 0.0190(18) Uani 1 1 d . . . . .
H01A H 0.808445 0.465937 0.647739 0.023 Uiso 1 1 calc R U . . .
H01B H 0.745446 0.378421 0.698683 0.023 Uiso 1 1 calc R U . . .
C01B C 0.5115(6) 0.0066(6) 0.6080(5) 0.0198(18) Uani 1 1 d . . . . .
H01C H 0.467083 -0.042602 0.622685 0.024 Uiso 1 1 calc R U . . .
C01C C 0.4714(6) 0.1330(6) 0.1205(5) 0.0156(17) Uani 1 1 d . . . . .
H01O H 0.476614 0.199890 0.120364 0.019 Uiso 1 1 calc R U . . .
H01P H 0.429928 0.101094 0.171050 0.019 Uiso 1 1 calc R U . . .
C01D C 0.5934(5) 0.3466(6) 0.0283(5) 0.0171(17) Uani 1 1 d . . . . .
H01Q H 0.532764 0.316767 0.017589 0.021 Uiso 1 1 calc R U . . .
C01E C 0.6172(5) 0.3281(6) 0.1201(6) 0.0190(18) Uani 1 1 d . . . . .
H01R H 0.570179 0.288151 0.161868 0.023 Uiso 1 1 calc R U . . .
C01F C 0.8169(6) 0.3736(5) 0.0556(5) 0.0160(17) Uani 1 1 d . . . . .
H01S H 0.887593 0.355869 0.074541 0.019 Uiso 1 1 calc R U . . .
C01G C 0.7953(6) 0.3743(6) -0.0320(6) 0.0209(18) Uani 1 1 d . . . . .
H01U H 0.853749 0.357189 -0.064244 0.025 Uiso 1 1 calc R U . . .
C01H C 0.5433(6) 0.1745(6) 0.5438(5) 0.0194(18) Uani 1 1 d . . . . .
H01H H 0.519489 0.238616 0.513740 0.023 Uiso 1 1 calc R U . . .
C01I C 0.7121(6) 0.4364(6) -0.0938(5) 0.0217(19) Uani 1 1 d . . . . .
H01V H 0.701843 0.410006 -0.143509 0.026 Uiso 1 1 calc R U . . .
H01W H 0.733105 0.502208 -0.119539 0.026 Uiso 1 1 calc R U . . .
C01J C 0.6831(6) -0.0467(6) 0.1674(5) 0.0193(18) Uani 1 1 d . . . . .
H01Y H 0.713728 -0.109864 0.187791 0.023 Uiso 1 1 calc R U . . .
C01K C 0.6392(5) 0.3886(6) 0.5334(5) 0.0162(17) Uani 1 1 d . . . . .
H01K H 0.570100 0.373154 0.550633 0.019 Uiso 1 1 calc R U . . .
C01L C 0.6755(6) 0.3912(6) 0.1602(6) 0.025(2) Uani 1 1 d . . . . .
H01Z H 0.702476 0.351449 0.219126 0.030 Uiso 1 1 calc R U . . .
H H 0.629424 0.442225 0.169961 0.030 Uiso 1 1 calc R U . . .
C01M C 0.9313(6) -0.0078(6) 0.6636(5) 0.0176(17) Uani 1 1 d . . . . .
H01M H 0.988946 -0.049252 0.683360 0.021 Uiso 1 1 calc R U . . .
C01N C 1.1586(6) 0.2038(6) 0.5011(6) 0.026(2) Uani 1 1 d . . . . .
H01D H 1.204661 0.173715 0.551940 0.031 Uiso 1 1 calc R U . . .
H01E H 1.189235 0.193567 0.447421 0.031 Uiso 1 1 calc R U . . .
C01O C 0.7616(6) 0.4388(6) 0.1026(6) 0.0243(19) Uani 1 1 d . . . . .
H01 H 0.735106 0.498263 0.057195 0.029 Uiso 1 1 calc R U . . .
HA H 0.808788 0.457092 0.141058 0.029 Uiso 1 1 calc R U . . .
C01P C 0.4220(6) 0.1331(6) 0.0324(6) 0.0215(18) Uani 1 1 d . . . . .
H1 H 0.420523 0.066294 0.030993 0.026 Uiso 1 1 calc R U . . .
HB H 0.461481 0.168322 -0.018312 0.026 Uiso 1 1 calc R U . . .
C01Q C 0.8387(6) 0.4448(6) 0.4372(5) 0.0179(17) Uani 1 1 d . . . . .
H01F H 0.893572 0.456722 0.394812 0.022 Uiso 1 1 calc R U . . .
H01G H 0.827322 0.501594 0.458239 0.022 Uiso 1 1 calc R U . . .
C01R C 0.3144(6) 0.1811(6) 0.0220(6) 0.027(2) Uani 1 1 d . . . . .
H2 H 0.280330 0.166448 -0.027052 0.032 Uiso 1 1 calc R U . . .
HC H 0.278459 0.152484 0.077411 0.032 Uiso 1 1 calc R U . . .
C01S C 1.0236(6) 0.0954(6) 0.0697(5) 0.0214(19) Uani 1 1 d . . . . .
H3 H 1.089013 0.111652 0.054387 0.026 Uiso 1 1 calc R U . . .
C01T C 0.6655(6) 0.3795(6) 0.4493(5) 0.0186(18) Uani 1 1 d . . . . .
H01T H 0.611298 0.359755 0.417631 0.022 Uiso 1 1 calc R U . . .
C01U C 0.6123(6) 0.4415(6) -0.0461(6) 0.0229(19) Uani 1 1 d . . . . .
H4 H 0.557955 0.456576 -0.090867 0.027 Uiso 1 1 calc R U . . .
HD H 0.611559 0.494447 -0.019532 0.027 Uiso 1 1 calc R U . . .
C01V C 1.0187(5) 0.1481(6) 0.6117(5) 0.0171(17) Uani 1 1 d . . . . .
H01I H 1.068985 0.116794 0.658686 0.021 Uiso 1 1 calc R U . . .
H01J H 1.002326 0.214137 0.613778 0.021 Uiso 1 1 calc R U . . .
C01W C 1.0034(6) -0.0008(6) 0.1116(5) 0.0220(18) Uani 1 1 d . . . . .
H5 H 1.055285 -0.050043 0.125760 0.026 Uiso 1 1 calc R U . . .
C01X C 0.8384(6) -0.0351(6) 0.6639(5) 0.0164(17) Uani 1 1 d . . . . .
H01X H 0.818148 -0.098606 0.684145 0.020 Uiso 1 1 calc R U . . .
C01Y C 0.6810(6) 0.4597(6) 0.5756(6) 0.0235(19) Uani 1 1 d . . . . .
H01L H 0.628344 0.482809 0.609149 0.028 Uiso 1 1 calc R U . . .
H01N H 0.701862 0.515759 0.527855 0.028 Uiso 1 1 calc R U . . .
C01Z C 0.9055(6) -0.0229(6) 0.1322(5) 0.0180(17) Uani 1 1 d . . . . .
H6 H 0.889964 -0.087211 0.159193 0.022 Uiso 1 1 calc R U . . .
C020 C 0.9450(6) 0.1667(6) 0.0509(5) 0.0200(18) Uani 1 1 d . . . . .
H020 H 0.958756 0.231203 0.022293 0.024 Uiso 1 1 calc R U . . .
C021 C 1.0783(7) 0.3867(7) 0.2089(7) 0.036(2) Uani 1 1 d . . . . .
H02M H 1.059593 0.450245 0.216197 0.043 Uiso 1 1 calc R U . . .
H02N H 1.144809 0.364945 0.235820 0.043 Uiso 1 1 calc R U . . .
C022 C 1.0615(6) 0.1520(6) 0.5186(5) 0.0209(18) Uani 1 1 d . . . . .
H02A H 1.074263 0.085843 0.515581 0.025 Uiso 1 1 calc R U . . .
H02B H 1.012136 0.186032 0.471592 0.025 Uiso 1 1 calc R U . . .
C023 C 0.7437(6) 0.4323(6) 0.3880(5) 0.0228(19) Uani 1 1 d . . . . .
H02C H 0.714669 0.496441 0.353101 0.027 Uiso 1 1 calc R U . . .
H02D H 0.762603 0.396736 0.345613 0.027 Uiso 1 1 calc R U . . .
C024 C 0.3095(6) 0.2902(6) 0.0029(6) 0.028(2) Uani 1 1 d . . . . .
H02H H 0.350425 0.318557 -0.048235 0.042 Uiso 1 1 calc R U . . .
H02I H 0.333736 0.305167 0.055123 0.042 Uiso 1 1 calc R U . . .
H02J H 0.241061 0.316618 -0.010364 0.042 Uiso 1 1 calc R U . . .
C025 C 1.1458(6) 0.3128(6) 0.4876(7) 0.030(2) Uani 1 1 d . . . . .
H02E H 1.098609 0.343180 0.438748 0.045 Uiso 1 1 calc R U . . .
H02F H 1.209532 0.340458 0.473278 0.045 Uiso 1 1 calc R U . . .
H02G H 1.121282 0.323761 0.542396 0.045 Uiso 1 1 calc R U . . .
C026 C 0.5947(7) 0.6989(7) 0.2380(6) 0.032(2) Uani 1 1 d . . . . .
H02K H 0.655234 0.695880 0.203639 0.038 Uiso 1 1 calc R U . . .
H02L H 0.553121 0.756877 0.204871 0.038 Uiso 1 1 calc R U . . .
F027 F 1.0693(7) 0.3104(7) 0.9034(6) 0.0297(5) Uani 0.551(4) 1 d . . P A 1
F028 F 1.1669(7) 0.2514(6) 0.8155(6) 0.0297(5) Uani 0.551(4) 1 d . . P A 1
F029 F 1.0698(7) 0.3464(7) 0.6917(6) 0.0297(5) Uani 0.551(4) 1 d . . P A 1
F02A F 0.9736(7) 0.3997(6) 0.7843(6) 0.0297(5) Uani 0.551(4) 1 d . . P A 1
F02B F 1.0070(8) 0.4079(8) 0.7257(8) 0.0297(5) Uani 0.449(4) 1 d . . P A 2
F0 F 1.1135(8) 0.2818(8) 0.7247(8) 0.0297(5) Uani 0.449(4) 1 d . . P A 2
F1 F 1.1334(8) 0.2446(8) 0.8797(8) 0.0297(5) Uani 0.449(4) 1 d . . P A 2
F2 F 1.0344(8) 0.3692(9) 0.8784(8) 0.0297(5) Uani 0.449(4) 1 d . . P A 2

loop_
_atom_site_aniso_label
_atom_site_aniso_U_11
_atom_site_aniso_U_22
_atom_site_aniso_U_33
_atom_site_aniso_U_23
_atom_site_aniso_U_13
_atom_site_aniso_U_12
Pt01 0.01407(16) 0.01043(17) 0.01042(15) -0.00352(12) 0.00001(12) -0.00229(12)
Pt02 0.01323(16) 0.01194(17) 0.01012(15) -0.00355(12) 0.00134(12) -0.00248(12)
P003 0.0150(10) 0.0216(11) 0.0116(10) -0.0075(8) 0.0003(8) -0.0015(8)
P004 0.0183(11) 0.0242(12) 0.0132(10) -0.0086(9) 0.0021(9) -0.0044(9)
P005 0.0150(10) 0.0155(11) 0.0157(10) -0.0029(8) -0.0003(8) -0.0014(8)
P06 0.0286(11) 0.0281(12) 0.0317(11) -0.0072(9) -0.0009(9) -0.0059(9)
Cl07 0.0281(12) 0.0315(13) 0.0489(15) -0.0191(11) 0.0013(11) -0.0051(10)
Cl08 0.0450(15) 0.0477(16) 0.0444(15) -0.0294(13) 0.0085(12) -0.0106(12)
Cl09 0.0509(17) 0.0609(19) 0.0372(15) 0.0062(13) -0.0108(13) -0.0308(14)
Cl0A 0.0466(17) 0.098(3) 0.0532(18) -0.0299(17) 0.0169(14) -0.0462(17)
F00B 0.014(2) 0.038(3) 0.020(2) -0.009(2) -0.002(2) 0.002(2)
F00C 0.037(3) 0.032(3) 0.013(2) -0.004(2) 0.003(2) -0.013(2)
F00D 0.027(3) 0.025(3) 0.020(2) -0.008(2) -0.005(2) 0.006(2)
F00E 0.021(3) 0.052(3) 0.021(3) -0.014(2) 0.007(2) -0.012(2)
F00F 0.023(3) 0.019(3) 0.040(3) 0.000(2) 0.006(2) 0.004(2)
F00G 0.047(3) 0.037(3) 0.026(3) -0.019(2) -0.012(2) 0.020(3)
F00H 0.015(2) 0.067(4) 0.025(3) -0.021(3) -0.006(2) -0.003(2)
F00I 0.042(3) 0.038(3) 0.018(3) -0.006(2) 0.000(2) 0.002(2)
F00J 0.077(4) 0.014(3) 0.024(3) -0.008(2) -0.013(3) 0.007(3)
F00K 0.042(3) 0.040(3) 0.017(3) -0.006(2) 0.006(2) 0.012(3)
F00L 0.040(3) 0.065(4) 0.028(3) -0.014(3) -0.006(3) 0.021(3)
F00M 0.022(3) 0.020(3) 0.069(4) -0.017(3) -0.007(3) -0.004(2)
N00N 0.011(3) 0.018(4) 0.010(3) -0.007(3) 0.002(3) -0.003(3)
F00O 0.022(3) 0.039(3) 0.061(4) -0.024(3) -0.005(3) -0.008(2)
F00P 0.027(3) 0.092(5) 0.037(3) -0.031(3) 0.016(3) -0.009(3)
F00Q 0.066(4) 0.045(4) 0.026(3) -0.018(3) 0.014(3) -0.032(3)
F00R 0.030(3) 0.069(4) 0.016(3) 0.005(3) 0.005(2) 0.016(3)
F00S 0.038(3) 0.064(4) 0.020(3) -0.012(3) 0.006(2) -0.030(3)
F00T 0.097(5) 0.029(3) 0.025(3) -0.016(2) 0.012(3) -0.020(3)
N00U 0.020(4) 0.012(3) 0.013(3) -0.005(3) 0.000(3) -0.002(3)
N00V 0.015(3) 0.010(3) 0.011(3) 0.001(3) 0.002(3) -0.005(3)
N00W 0.021(4) 0.014(4) 0.012(3) -0.006(3) 0.000(3) -0.002(3)
N00X 0.015(3) 0.019(4) 0.014(3) -0.005(3) 0.004(3) -0.003(3)
F00Y 0.037(3) 0.044(4) 0.080(5) 0.010(3) -0.016(3) -0.022(3)
F00Z 0.065(4) 0.057(4) 0.040(3) -0.014(3) 0.004(3) -0.040(3)
N010 0.018(3) 0.015(4) 0.012(3) -0.005(3) -0.001(3) -0.002(3)
C011 0.022(4) 0.008(4) 0.006(3) 0.000(3) 0.001(3) -0.005(3)
C012 0.019(4) 0.014(4) 0.008(4) -0.005(3) 0.002(3) -0.004(3)
C013 0.015(4) 0.008(4) 0.020(4) 0.000(3) 0.000(3) -0.008(3)
C014 0.021(4) 0.011(4) 0.017(4) -0.003(3) 0.004(3) -0.003(3)
C015 0.006(4) 0.020(4) 0.025(4) -0.010(4) -0.003(3) -0.002(3)
C016 0.015(4) 0.011(4) 0.007(4) -0.004(3) 0.002(3) -0.003(3)
C017 0.012(4) 0.019(4) 0.022(4) -0.006(3) 0.001(3) -0.002(3)
C018 0.017(4) 0.018(4) 0.019(4) -0.005(3) -0.003(3) -0.004(3)
C019 0.015(4) 0.019(4) 0.012(4) -0.012(3) -0.004(3) 0.006(3)
C01A 0.021(4) 0.021(5) 0.022(4) -0.015(4) 0.003(4) -0.007(3)
C01B 0.021(4) 0.020(5) 0.021(4) -0.009(4) 0.003(4) -0.007(3)
C01C 0.017(4) 0.013(4) 0.018(4) -0.006(3) -0.001(3) -0.003(3)
C01D 0.006(4) 0.021(5) 0.022(4) -0.005(3) 0.002(3) 0.005(3)
C01E 0.007(4) 0.024(5) 0.028(5) -0.011(4) 0.005(3) 0.002(3)
C01F 0.010(4) 0.014(4) 0.027(4) -0.008(3) -0.001(3) -0.008(3)
C01G 0.016(4) 0.017(4) 0.025(5) 0.003(4) 0.009(4) -0.004(3)
C01H 0.022(4) 0.016(4) 0.019(4) -0.005(3) 0.002(4) 0.000(3)
C01I 0.033(5) 0.011(4) 0.015(4) 0.006(3) -0.002(4) -0.006(4)
C01J 0.023(4) 0.011(4) 0.023(4) -0.004(3) -0.002(4) -0.001(3)
C01K 0.007(4) 0.017(4) 0.026(4) -0.009(3) -0.002(3) 0.004(3)
C01L 0.029(5) 0.024(5) 0.027(5) -0.016(4) 0.000(4) 0.004(4)
C01M 0.016(4) 0.016(4) 0.020(4) -0.006(3) 0.000(3) 0.002(3)
C01N 0.025(5) 0.026(5) 0.035(5) -0.019(4) 0.016(4) -0.010(4)
C01O 0.027(5) 0.026(5) 0.027(5) -0.016(4) -0.003(4) -0.009(4)
C01P 0.023(4) 0.014(4) 0.026(5) -0.005(4) -0.004(4) 0.001(3)
C01Q 0.017(4) 0.016(4) 0.022(4) -0.006(3) 0.011(3) -0.007(3)
C01R 0.020(4) 0.030(5) 0.031(5) -0.011(4) -0.003(4) 0.002(4)
C01S 0.012(4) 0.033(5) 0.021(4) -0.012(4) 0.001(3) 0.002(4)
C01T 0.021(4) 0.013(4) 0.020(4) -0.003(3) -0.011(4) 0.002(3)
C01U 0.020(4) 0.019(5) 0.026(5) -0.002(4) -0.006(4) 0.001(3)
C01V 0.009(4) 0.017(4) 0.026(4) -0.009(4) -0.003(3) 0.001(3)
C01W 0.023(5) 0.026(5) 0.019(4) -0.012(4) -0.004(4) 0.004(4)
C01X 0.021(4) 0.014(4) 0.016(4) -0.007(3) -0.002(3) -0.004(3)
C01Y 0.026(5) 0.015(4) 0.034(5) -0.013(4) 0.004(4) -0.007(4)
C01Z 0.022(4) 0.019(4) 0.012(4) -0.003(3) 0.002(3) -0.003(3)
C020 0.024(5) 0.018(4) 0.018(4) -0.004(3) 0.002(4) -0.006(3)
C021 0.031(5) 0.027(5) 0.050(6) -0.008(5) -0.011(5) -0.011(4)
C022 0.022(4) 0.024(5) 0.021(4) -0.012(4) 0.000(4) -0.004(4)
C023 0.030(5) 0.020(5) 0.015(4) 0.001(3) 0.001(4) -0.006(4)
C024 0.016(4) 0.035(6) 0.036(5) -0.019(4) -0.005(4) 0.005(4)
C025 0.021(5) 0.029(5) 0.042(6) -0.014(4) 0.015(4) -0.013(4)
C026 0.030(5) 0.024(5) 0.038(6) -0.004(4) 0.000(4) -0.004(4)
F027 0.0286(11) 0.0281(12) 0.0317(11) -0.0072(9) -0.0009(9) -0.0059(9)
F028 0.0286(11) 0.0281(12) 0.0317(11) -0.0072(9) -0.0009(9) -0.0059(9)
F029 0.0286(11) 0.0281(12) 0.0317(11) -0.0072(9) -0.0009(9) -0.0059(9)
F02A 0.0286(11) 0.0281(12) 0.0317(11) -0.0072(9) -0.0009(9) -0.0059(9)
F02B 0.0286(11) 0.0281(12) 0.0317(11) -0.0072(9) -0.0009(9) -0.0059(9)
F0 0.0286(11) 0.0281(12) 0.0317(11) -0.0072(9) -0.0009(9) -0.0059(9)
F1 0.0286(11) 0.0281(12) 0.0317(11) -0.0072(9) -0.0009(9) -0.0059(9)
F2 0.0286(11) 0.0281(12) 0.0317(11) -0.0072(9) -0.0009(9) -0.0059(9)

loop_
_atom_type_symbol
_atom_type_description
_atom_type_scat_dispersion_real
_atom_type_scat_dispersion_imag
_atom_type_scat_source
C C 0.0033 0.0016 'International Tables Vol C Tables 4.2.6.8 and 6.1.1.4'
H H 0.0000 0.0000 'International Tables Vol C Tables 4.2.6.8 and 6.1.1.4'
Cl Cl 0.1484 0.1585 'International Tables Vol C Tables 4.2.6.8 and 6.1.1.4'
F F 0.0171 0.0103 'International Tables Vol C Tables 4.2.6.8 and 6.1.1.4'
N N 0.0061 0.0033 'International Tables Vol C Tables 4.2.6.8 and 6.1.1.4'
P P 0.1023 0.0942 'International Tables Vol C Tables 4.2.6.8 and 6.1.1.4'
Pt Pt -1.7033 8.3905 'International Tables Vol C Tables 4.2.6.8 and 6.1.1.4'

loop_
_geom_angle_atom_site_label_1
_geom_angle_atom_site_label_2
_geom_angle_atom_site_label_3
_geom_angle
_geom_angle_site_symmetry_1
_geom_angle_site_symmetry_3
_geom_angle_publ_flag
N00N Pt01 C013 169.9(3) . . ?
N00N Pt01 C015 152.3(3) . . ?
N00N Pt01 C01K 96.4(3) . . ?
N00N Pt01 C01T 96.9(3) . . ?
C011 Pt01 N00N 79.3(3) . . ?
C011 Pt01 C013 99.3(3) . . ?
C011 Pt01 C015 96.5(3) . . ?
C011 Pt01 C01K 164.8(3) . . ?
C011 Pt01 C01T 158.5(3) . . ?
C013 Pt01 C01K 87.4(3) . . ?
C013 Pt01 C01T 80.7(3) . . ?
C015 Pt01 C013 37.6(3) . . ?
C015 Pt01 C01K 80.4(3) . . ?
C015 Pt01 C01T 96.2(3) . . ?
C01T Pt01 C01K 35.9(3) . . ?
N00X Pt02 C01D 170.6(3) . . ?
N00X Pt02 C01E 151.8(3) . . ?
N00X Pt02 C01F 94.9(3) . . ?
N00X Pt02 C01G 96.3(3) . . ?
C012 Pt02 N00X 79.3(3) . . ?
C012 Pt02 C01D 100.5(3) . . ?
C012 Pt02 C01E 95.6(3) . . ?
C012 Pt02 C01F 161.4(3) . . ?
C012 Pt02 C01G 161.5(3) . . ?
C01D Pt02 C01E 37.5(3) . . ?
C01D Pt02 C01F 88.1(3) . . ?
C01D Pt02 C01G 81.0(3) . . ?
C01E Pt02 C01F 81.2(3) . . ?
C01E Pt02 C01G 96.5(3) . . ?
C01G Pt02 C01F 35.8(3) . . ?
F00B P003 F00S 89.4(3) . . ?
F00C P003 F00B 90.5(3) . . ?
F00C P003 F00G 90.4(3) . . ?
F00C P003 F00S 179.3(3) . . ?
F00G P003 F00B 89.7(3) . . ?
F00G P003 F00S 88.8(3) . . ?
F00H P003 F00B 179.6(3) . . ?
F00H P003 F00C 89.8(3) . . ?
F00H P003 F00G 90.6(3) . . ?
F00H P003 F00S 90.3(3) . . ?
F00J P003 F00B 90.1(3) . . ?
F00J P003 F00C 90.2(3) . . ?
F00J P003 F00G 179.3(3) . . ?
F00J P003 F00H 89.6(3) . . ?
F00J P003 F00S 90.5(3) . . ?
F00E P004 F00I 91.1(3) . . ?
F00E P004 F00L 89.3(3) . . ?
F00E P004 F00P 179.5(3) . . ?
F00E P004 F00Q 89.6(3) . . ?
F00I P004 F00L 179.2(3) . . ?
F00I P004 F00P 89.3(3) . . ?
F00I P004 F00Q 90.3(3) . . ?
F00P P004 F00L 90.3(3) . . ?
F00Q P004 F00L 88.9(3) . . ?
F00Q P004 F00P 90.0(3) . . ?
F00T P004 F00E 90.5(3) . . ?
F00T P004 F00I 90.3(3) . . ?
F00T P004 F00L 90.4(3) . . ?
F00T P004 F00P 89.9(3) . . ?
F00T P004 F00Q 179.3(4) . . ?
F00D P005 F00F 179.2(3) . . ?
F00D P005 F00M 89.2(3) . . ?
F00F P005 F00M 89.9(3) . . ?
F00K P005 F00D 90.2(3) . . ?
F00K P005 F00F 89.7(3) . . ?
F00K P005 F00M 89.8(3) . . ?
F00O P005 F00D 90.7(3) . . ?
F00O P005 F00F 90.2(3) . . ?
F00O P005 F00K 90.1(3) . . ?
F00O P005 F00M 179.9(4) . . ?
F00R P005 F00D 89.8(3) . . ?
F00R P005 F00F 90.3(3) . . ?
F00R P005 F00K 179.8(4) . . ?
F00R P005 F00M 90.0(3) . . ?
F00R P005 F00O 90.0(3) . . ?
F00Y P06 F00Z 178.6(4) . . ?
F00Y P06 F029 91.1(4) . . ?
F00Y P06 F02A 83.9(4) . . ?
F00Y P06 F1 84.4(5) . . ?
F00Y P06 F2 98.2(5) . . ?
F00Z P06 F029 88.6(4) . . ?
F00Z P06 F02A 97.5(4) . . ?
F00Z P06 F1 94.8(5) . . ?
F00Z P06 F2 82.8(5) . . ?
F027 P06 F00Y 89.0(4) . . ?
F027 P06 F00Z 91.3(4) . . ?
F027 P06 F029 176.6(5) . . ?
F027 P06 F02A 89.7(5) . . ?
F028 P06 F00Y 94.9(4) . . ?
F028 P06 F00Z 83.8(4) . . ?
F028 P06 F027 88.5(5) . . ?
F028 P06 F029 94.8(5) . . ?
F028 P06 F02A 177.9(5) . . ?
F029 P06 F02A 87.0(5) . . ?
F02B P06 F00Y 95.3(5) . . ?
F02B P06 F00Z 85.7(5) . . ?
F02B P06 F1 174.9(6) . . ?
F02B P06 F2 91.6(6) . . ?
F0 P06 F00Y 82.9(5) . . ?
F0 P06 F00Z 96.1(5) . . ?
F0 P06 F02B 91.3(6) . . ?
F0 P06 F1 93.7(6) . . ?
F0 P06 F2 176.9(6) . . ?
F1 P06 F2 83.5(6) . . ?
C016 N00N Pt01 114.7(5) . . ?
C01H N00N Pt01 127.2(5) . . ?
C01H N00N C016 117.9(6) . . ?
C012 N00U C019 119.8(6) . . ?
C012 N00U C01J 110.9(6) . . ?
C01J N00U C019 129.2(7) . . ?
C011 N00V C016 120.2(6) . . ?
C011 N00V C01X 110.6(6) . . ?
C01X N00V C016 129.1(6) . . ?
C012 N00W C018 109.2(6) . . ?
C012 N00W C01C 129.4(6) . . ?
C018 N00W C01C 121.3(6) . . ?
C019 N00X Pt02 114.5(5) . . ?
C020 N00X Pt02 127.8(5) . . ?
C020 N00X C019 117.4(7) . . ?
C011 N010 C01M 109.8(6) . . ?
C011 N010 C01V 127.1(6) . . ?
C01M N010 C01V 122.8(6) . . ?
N00V C011 Pt01 112.5(5) . . ?
N010 C011 Pt01 142.0(5) . . ?
N010 C011 N00V 105.5(6) . . ?
N00U C012 Pt02 112.7(5) . . ?
N00W C012 Pt02 141.4(6) . . ?
N00W C012 N00U 105.7(6) . . ?
Pt01 C013 H013 113.9 . . ?
C015 C013 Pt01 71.0(4) . . ?
C015 C013 H013 113.9 . . ?
C015 C013 C01Q 124.4(7) . . ?
C01Q C013 Pt01 112.1(5) . . ?
C01Q C013 H013 113.9 . . ?
C016 C014 H014 121.4 . . ?
C016 C014 C01B 117.2(7) . . ?
C01B C014 H014 121.4 . . ?
Pt01 C015 H015 113.9 . . ?
C013 C015 Pt01 71.5(4) . . ?
C013 C015 H015 113.9 . . ?
C013 C015 C01A 126.9(7) . . ?
C01A C015 Pt01 107.7(5) . . ?
C01A C015 H015 113.9 . . ?
N00N C016 N00V 112.8(6) . . ?
N00N C016 C014 123.7(7) . . ?
C014 C016 N00V 123.4(7) . . ?
C01B C017 H017 120.3 . . ?
C01B C017 C01H 119.4(7) . . ?
C01H C017 H017 120.3 . . ?
N00W C018 H018 125.8 . . ?
C01J C018 N00W 108.3(7) . . ?
C01J C018 H018 125.8 . . ?
N00X C019 N00U 113.1(6) . . ?
N00X C019 C01Z 123.3(7) . . ?
C01Z C019 N00U 123.6(7) . . ?
C015 C01A H01A 108.7 . . ?
C015 C01A H01B 108.7 . . ?
C015 C01A C01Y 114.2(6) . . ?
H01A C01A H01B 107.6 . . ?
C01Y C01A H01A 108.7 . . ?
C01Y C01A H01B 108.7 . . ?
C014 C01B H01C 120.1 . . ?
C017 C01B C014 119.9(7) . . ?
C017 C01B H01C 120.1 . . ?
N00W C01C H01O 109.5 . . ?
N00W C01C H01P 109.5 . . ?
N00W C01C C01P 110.9(6) . . ?
H01O C01C H01P 108.0 . . ?
C01P C01C H01O 109.5 . . ?
C01P C01C H01P 109.5 . . ?
Pt02 C01D H01Q 113.6 . . ?
C01E C01D Pt02 71.7(4) . . ?
C01E C01D H01Q 113.6 . . ?
C01E C01D C01U 124.4(7) . . ?
C01U C01D Pt02 112.6(5) . . ?
C01U C01D H01Q 113.6 . . ?
Pt02 C01E H01R 114.4 . . ?
C01D C01E Pt02 70.8(4) . . ?
C01D C01E H01R 114.4 . . ?
C01D C01E C01L 126.2(8) . . ?
C01L C01E Pt02 107.2(5) . . ?
C01L C01E H01R 114.4 . . ?
Pt02 C01F H01S 114.6 . . ?
C01G C01F Pt02 71.1(4) . . ?
C01G C01F H01S 114.6 . . ?
C01G C01F C01O 124.1(7) . . ?
C01O C01F Pt02 109.6(5) . . ?
C01O C01F H01S 114.6 . . ?
Pt02 C01G H01U 114.0 . . ?
C01F C01G Pt02 73.1(4) . . ?
C01F C01G H01U 114.0 . . ?
C01F C01G C01I 126.3(8) . . ?
C01I C01G Pt02 107.1(5) . . ?
C01I C01G H01U 114.0 . . ?
N00N C01H C017 121.9(7) . . ?
N00N C01H H01H 119.1 . . ?
C017 C01H H01H 119.1 . . ?
C01G C01I H01V 108.8 . . ?
C01G C01I H01W 108.8 . . ?
C01G C01I C01U 113.7(6) . . ?
H01V C01I H01W 107.7 . . ?
C01U C01I H01V 108.8 . . ?
C01U C01I H01W 108.8 . . ?
N00U C01J H01Y 127.1 . . ?
C018 C01J N00U 105.8(7) . . ?
C018 C01J H01Y 127.1 . . ?
Pt01 C01K H01K 114.1 . . ?
C01T C01K Pt01 70.9(4) . . ?
C01T C01K H01K 114.1 . . ?
C01T C01K C01Y 125.1(7) . . ?
C01Y C01K Pt01 110.4(5) . . ?
C01Y C01K H01K 114.1 . . ?
C01E C01L H01Z 108.6 . . ?
C01E C01L H 108.6 . . ?
C01E C01L C01O 114.7(7) . . ?
H01Z C01L H 107.6 . . ?
C01O C01L H01Z 108.6 . . ?
C01O C01L H 108.6 . . ?
N010 C01M H01M 125.9 . . ?
C01X C01M N010 108.2(7) . . ?
C01X C01M H01M 125.9 . . ?
H01D C01N H01E 107.6 . . ?
C022 C01N H01D 108.6 . . ?
C022 C01N H01E 108.6 . . ?
C025 C01N H01D 108.6 . . ?
C025 C01N H01E 108.6 . . ?
C025 C01N C022 114.7(7) . . ?
C01F C01O C01L 113.3(7) . . ?
C01F C01O H01 108.9 . . ?
C01F C01O HA 108.9 . . ?
C01L C01O H01 108.9 . . ?
C01L C01O HA 108.9 . . ?
H01 C01O HA 107.7 . . ?
C01C C01P H1 109.3 . . ?
C01C C01P HB 109.3 . . ?
C01C C01P C01R 111.5(7) . . ?
H1 C01P HB 108.0 . . ?
C01R C01P H1 109.3 . . ?
C01R C01P HB 109.3 . . ?
C013 C01Q H01F 109.1 . . ?
C013 C01Q H01G 109.1 . . ?
C013 C01Q C023 112.4(6) . . ?
H01F C01Q H01G 107.8 . . ?
C023 C01Q H01F 109.1 . . ?
C023 C01Q H01G 109.1 . . ?
C01P C01R H2 108.8 . . ?
C01P C01R HC 108.8 . . ?
H2 C01R HC 107.7 . . ?
C024 C01R C01P 113.6(7) . . ?
C024 C01R H2 108.8 . . ?
C024 C01R HC 108.8 . . ?
C01W C01S H3 120.6 . . ?
C020 C01S H3 120.6 . . ?
C020 C01S C01W 118.8(8) . . ?
Pt01 C01T H01T 114.1 . . ?
C01K C01T Pt01 73.2(4) . . ?
C01K C01T H01T 114.1 . . ?
C01K C01T C023 126.7(7) . . ?
C023 C01T Pt01 105.9(5) . . ?
C023 C01T H01T 114.1 . . ?
C01D C01U H4 108.9 . . ?
C01D C01U HD 108.9 . . ?
C01I C01U C01D 113.3(6) . . ?
C01I C01U H4 108.9 . . ?
C01I C01U HD 108.9 . . ?
H4 C01U HD 107.7 . . ?
N010 C01V H01I 109.5 . . ?
N010 C01V H01J 109.5 . . ?
N010 C01V C022 110.5(6) . . ?
H01I C01V H01J 108.1 . . ?
C022 C01V H01I 109.5 . . ?
C022 C01V H01J 109.5 . . ?
C01S C01W H5 120.4 . . ?
C01Z C01W C01S 119.3(8) . . ?
C01Z C01W H5 120.4 . . ?
N00V C01X H01X 127.0 . . ?
C01M C01X N00V 105.9(7) . . ?
C01M C01X H01X 127.0 . . ?
C01A C01Y H01L 109.1 . . ?
C01A C01Y H01N 109.1 . . ?
C01K C01Y C01A 112.5(7) . . ?
C01K C01Y H01L 109.1 . . ?
C01K C01Y H01N 109.1 . . ?
H01L C01Y H01N 107.8 . . ?
C019 C01Z H6 120.8 . . ?
C01W C01Z C019 118.4(8) . . ?
C01W C01Z H6 120.8 . . ?
N00X C020 C01S 122.8(7) . . ?
N00X C020 H020 118.6 . . ?
C01S C020 H020 118.6 . . ?
Cl09 C021 H02M 109.5 . . ?
Cl09 C021 H02N 109.5 . . ?
Cl0A C021 Cl09 110.9(5) . . ?
Cl0A C021 H02M 109.5 . . ?
Cl0A C021 H02N 109.5 . . ?
H02M C021 H02N 108.0 . . ?
C01N C022 C01V 111.7(7) . . ?
C01N C022 H02A 109.3 . . ?
C01N C022 H02B 109.3 . . ?
C01V C022 H02A 109.3 . . ?
C01V C022 H02B 109.3 . . ?
H02A C022 H02B 107.9 . . ?
C01Q C023 H02C 108.7 . . ?
C01Q C023 H02D 108.7 . . ?
C01T C023 C01Q 114.4(6) . . ?
C01T C023 H02C 108.7 . . ?
C01T C023 H02D 108.7 . . ?
H02C C023 H02D 107.6 . . ?
C01R C024 H02H 109.5 . . ?
C01R C024 H02I 109.5 . . ?
C01R C024 H02J 109.5 . . ?
H02H C024 H02I 109.5 . . ?
H02H C024 H02J 109.5 . . ?
H02I C024 H02J 109.5 . . ?
C01N C025 H02E 109.5 . . ?
C01N C025 H02F 109.5 . . ?
C01N C025 H02G 109.5 . . ?
H02E C025 H02F 109.5 . . ?
H02E C025 H02G 109.5 . . ?
H02F C025 H02G 109.5 . . ?
Cl07 C026 H02K 109.3 . . ?
Cl07 C026 H02L 109.3 . . ?
Cl08 C026 Cl07 111.5(5) . . ?
Cl08 C026 H02K 109.3 . . ?
Cl08 C026 H02L 109.3 . . ?
H02K C026 H02L 108.0 . . ?

loop_
_geom_bond_atom_site_label_1
_geom_bond_atom_site_label_2
_geom_bond_distance
_geom_bond_site_symmetry_2
_geom_bond_publ_flag
Pt01 N00N 2.069(6) . ?
Pt01 C011 2.017(7) . ?
Pt01 C013 2.189(7) . ?
Pt01 C015 2.182(7) . ?
Pt01 C01K 2.265(7) . ?
Pt01 C01T 2.236(7) . ?
Pt02 N00X 2.068(6) . ?
Pt02 C012 2.006(7) . ?
Pt02 C01D 2.165(7) . ?
Pt02 C01E 2.177(7) . ?
Pt02 C01F 2.260(7) . ?
Pt02 C01G 2.235(7) . ?
P003 F00B 1.596(5) . ?
P003 F00C 1.591(5) . ?
P003 F00G 1.595(5) . ?
P003 F00H 1.590(5) . ?
P003 F00J 1.585(5) . ?
P003 F00S 1.600(5) . ?
P004 F00E 1.586(5) . ?
P004 F00I 1.588(5) . ?
P004 F00L 1.596(6) . ?
P004 F00P 1.596(5) . ?
P004 F00Q 1.594(5) . ?
P004 F00T 1.580(6) . ?
P005 F00D 1.596(5) . ?
P005 F00F 1.600(5) . ?
P005 F00K 1.595(5) . ?
P005 F00M 1.607(5) . ?
P005 F00O 1.591(5) . ?
P005 F00R 1.590(5) . ?
P06 F00Y 1.580(6) . ?
P06 F00Z 1.582(6) . ?
P06 F027 1.571(9) . ?
P06 F028 1.565(9) . ?
P06 F029 1.585(9) . ?
P06 F02A 1.601(9) . ?
P06 F02B 1.569(11) . ?
P06 F0 1.547(11) . ?
P06 F1 1.609(11) . ?
P06 F2 1.611(12) . ?
Cl07 C026 1.764(9) . ?
Cl08 C026 1.760(10) . ?
Cl09 C021 1.766(9) . ?
Cl0A C021 1.745(10) . ?
N00N C016 1.351(9) . ?
N00N C01H 1.341(10) . ?
N00U C012 1.356(10) . ?
N00U C019 1.395(10) . ?
N00U C01J 1.389(10) . ?
N00V C011 1.355(9) . ?
N00V C016 1.400(9) . ?
N00V C01X 1.379(10) . ?
N00W C012 1.343(10) . ?
N00W C018 1.399(10) . ?
N00W C01C 1.467(10) . ?
N00X C019 1.347(10) . ?
N00X C020 1.341(10) . ?
N010 C011 1.329(10) . ?
N010 C01M 1.385(10) . ?
N010 C01V 1.474(9) . ?
C013 H013 0.9800 . ?
C013 C015 1.407(11) . ?
C013 C01Q 1.514(10) . ?
C014 H014 0.9300 . ?
C014 C016 1.383(10) . ?
C014 C01B 1.383(11) . ?
C015 H015 0.9800 . ?
C015 C01A 1.500(11) . ?
C017 H017 0.9300 . ?
C017 C01B 1.379(11) . ?
C017 C01H 1.381(11) . ?
C018 H018 0.9300 . ?
C018 C01J 1.334(11) . ?
C019 C01Z 1.378(11) . ?
C01A H01A 0.9700 . ?
C01A H01B 0.9700 . ?
C01A C01Y 1.530(11) . ?
C01B H01C 0.9300 . ?
C01C H01O 0.9700 . ?
C01C H01P 0.9700 . ?
C01C C01P 1.515(11) . ?
C01D H01Q 0.9800 . ?
C01D C01E 1.396(11) . ?
C01D C01U 1.529(11) . ?
C01E H01R 0.9800 . ?
C01E C01L 1.504(11) . ?
C01F H01S 0.9800 . ?
C01F C01G 1.383(11) . ?
C01F C01O 1.507(11) . ?
C01G H01U 0.9800 . ?
C01G C01I 1.512(11) . ?
C01H H01H 0.9300 . ?
C01I H01V 0.9700 . ?
C01I H01W 0.9700 . ?
C01I C01U 1.526(12) . ?
C01J H01Y 0.9300 . ?
C01K H01K 0.9800 . ?
C01K C01T 1.388(11) . ?
C01K C01Y 1.509(11) . ?
C01L H01Z 0.9700 . ?
C01L H 0.9700 . ?
C01L C01O 1.521(12) . ?
C01M H01M 0.9300 . ?
C01M C01X 1.326(11) . ?
C01N H01D 0.9700 . ?
C01N H01E 0.9700 . ?
C01N C022 1.522(11) . ?
C01N C025 1.515(12) . ?
C01O H01 0.9700 . ?
C01O HA 0.9700 . ?
C01P H1 0.9700 . ?
C01P HB 0.9700 . ?
C01P C01R 1.533(11) . ?
C01Q H01F 0.9700 . ?
C01Q H01G 0.9700 . ?
C01Q C023 1.528(11) . ?
C01R H2 0.9700 . ?
C01R HC 0.9700 . ?
C01R C024 1.504(12) . ?
C01S H3 0.9300 . ?
C01S C01W 1.383(12) . ?
C01S C020 1.379(11) . ?
C01T H01T 0.9800 . ?
C01T C023 1.492(11) . ?
C01U H4 0.9700 . ?
C01U HD 0.9700 . ?
C01V H01I 0.9700 . ?
C01V H01J 0.9700 . ?
C01V C022 1.533(11) . ?
C01W H5 0.9300 . ?
C01W C01Z 1.377(11) . ?
C01X H01X 0.9300 . ?
C01Y H01L 0.9700 . ?
C01Y H01N 0.9700 . ?
C01Z H6 0.9300 . ?
C020 H020 0.9300 . ?
C021 H02M 0.9700 . ?
C021 H02N 0.9700 . ?
C022 H02A 0.9700 . ?
C022 H02B 0.9700 . ?
C023 H02C 0.9700 . ?
C023 H02D 0.9700 . ?
C024 H02H 0.9600 . ?
C024 H02I 0.9600 . ?
C024 H02J 0.9600 . ?
C025 H02E 0.9600 . ?
C025 H02F 0.9600 . ?
C025 H02G 0.9600 . ?
C026 H02K 0.9700 . ?
C026 H02L 0.9700 . ?

loop_
_geom_torsion_atom_site_label_1
_geom_torsion_atom_site_label_2
_geom_torsion_atom_site_label_3
_geom_torsion_atom_site_label_4
_geom_torsion
_geom_torsion_site_symmetry_1
_geom_torsion_site_symmetry_2
_geom_torsion_site_symmetry_3
_geom_torsion_site_symmetry_4
_geom_torsion_publ_flag
Pt01 N00N C016 N00V -6.4(7) . . . . ?
Pt01 N00N C016 C014 175.2(6) . . . . ?
Pt01 N00N C01H C017 -174.4(6) . . . . ?
Pt01 C013 C015 C01A -98.6(7) . . . . ?
Pt01 C013 C01Q C023 -13.0(8) . . . . ?
Pt01 C015 C01A C01Y -42.6(8) . . . . ?
Pt01 C01K C01T C023 -97.5(8) . . . . ?
Pt01 C01K C01Y C01A -14.1(8) . . . . ?
Pt01 C01T C023 C01Q -41.8(8) . . . . ?
Pt02 N00X C019 N00U 6.0(8) . . . . ?
Pt02 N00X C019 C01Z -174.2(6) . . . . ?
Pt02 N00X C020 C01S 173.0(6) . . . . ?
Pt02 C01D C01E C01L 97.6(7) . . . . ?
Pt02 C01D C01U C01I 11.6(9) . . . . ?
Pt02 C01E C01L C01O 41.2(9) . . . . ?
Pt02 C01F C01G C01I 99.0(7) . . . . ?
Pt02 C01F C01O C01L 14.1(9) . . . . ?
Pt02 C01G C01I C01U 38.4(8) . . . . ?
N00U C019 C01Z C01W -179.7(7) . . . . ?
N00W C018 C01J N00U -0.6(9) . . . . ?
N00W C01C C01P C01R 176.6(6) . . . . ?
N00X C019 C01Z C01W 0.5(11) . . . . ?
N010 C01M C01X N00V 0.7(9) . . . . ?
N010 C01V C022 C01N -177.1(7) . . . . ?
C011 N00V C016 N00N 2.6(9) . . . . ?
C011 N00V C016 C014 -179.0(7) . . . . ?
C011 N00V C01X C01M -0.4(9) . . . . ?
C011 N010 C01M C01X -0.8(9) . . . . ?
C011 N010 C01V C022 -88.7(9) . . . . ?
C012 N00U C019 N00X -0.9(9) . . . . ?
C012 N00U C019 C01Z 179.3(7) . . . . ?
C012 N00U C01J C018 0.5(9) . . . . ?
C012 N00W C018 C01J 0.5(9) . . . . ?
C012 N00W C01C C01P 92.9(9) . . . . ?
C013 C015 C01A C01Y 37.2(11) . . . . ?
C013 C01Q C023 C01T 38.0(10) . . . . ?
C015 C013 C01Q C023 -94.4(9) . . . . ?
C015 C01A C01Y C01K 38.5(10) . . . . ?
C016 N00N C01H C017 0.8(11) . . . . ?
C016 N00V C011 Pt01 2.5(8) . . . . ?
C016 N00V C011 N010 -177.9(6) . . . . ?
C016 N00V C01X C01M 177.2(7) . . . . ?
C016 C014 C01B C017 1.8(11) . . . . ?
C018 N00W C012 Pt02 -174.9(7) . . . . ?
C018 N00W C012 N00U -0.2(8) . . . . ?
C018 N00W C01C C01P -83.4(8) . . . . ?
C019 N00U C012 Pt02 -4.7(8) . . . . ?
C019 N00U C012 N00W 178.9(6) . . . . ?
C019 N00U C01J C018 -178.5(7) . . . . ?
C019 N00X C020 C01S -1.4(11) . . . . ?
C01B C014 C016 N00N -0.8(11) . . . . ?
C01B C014 C016 N00V -178.9(7) . . . . ?
C01B C017 C01H N00N 0.2(12) . . . . ?
C01C N00W C012 Pt02 8.5(13) . . . . ?
C01C N00W C012 N00U -176.8(7) . . . . ?
C01C N00W C018 C01J 177.5(7) . . . . ?
C01C C01P C01R C024 71.6(9) . . . . ?
C01D C01E C01L C01O -37.2(11) . . . . ?
C01E C01D C01U C01I 94.4(9) . . . . ?
C01E C01L C01O C01F -37.9(10) . . . . ?
C01F C01G C01I C01U -42.8(11) . . . . ?
C01G C01F C01O C01L 94.1(9) . . . . ?
C01G C01I C01U C01D -34.3(10) . . . . ?
C01H N00N C016 N00V 177.8(6) . . . . ?
C01H N00N C016 C014 -0.5(11) . . . . ?
C01H C017 C01B C014 -1.6(12) . . . . ?
C01J N00U C012 Pt02 176.2(5) . . . . ?
C01J N00U C012 N00W -0.2(8) . . . . ?
C01J N00U C019 N00X 178.0(7) . . . . ?
C01J N00U C019 C01Z -1.8(12) . . . . ?
C01K C01T C023 C01Q 38.8(11) . . . . ?
C01M N010 C011 Pt01 179.9(7) . . . . ?
C01M N010 C011 N00V 0.6(8) . . . . ?
C01M N010 C01V C022 84.3(9) . . . . ?
C01O C01F C01G Pt02 -101.4(7) . . . . ?
C01O C01F C01G C01I -2.4(12) . . . . ?
C01Q C013 C015 Pt01 104.2(7) . . . . ?
C01Q C013 C015 C01A 5.6(12) . . . . ?
C01S C01W C01Z C019 -1.4(11) . . . . ?
C01T C01K C01Y C01A -94.6(9) . . . . ?
C01U C01D C01E Pt02 -105.3(7) . . . . ?
C01U C01D C01E C01L -7.7(12) . . . . ?
C01V N010 C011 Pt01 -6.4(13) . . . . ?
C01V N010 C011 N00V 174.3(7) . . . . ?
C01V N010 C01M C01X -174.9(7) . . . . ?
C01W C01S C020 N00X 0.5(12) . . . . ?
C01X N00V C011 Pt01 -179.7(5) . . . . ?
C01X N00V C011 N010 -0.1(8) . . . . ?
C01X N00V C016 N00N -174.7(7) . . . . ?
C01X N00V C016 C014 3.6(12) . . . . ?
C01Y C01K C01T Pt01 102.0(7) . . . . ?
C01Y C01K C01T C023 4.4(13) . . . . ?
C020 N00X C019 N00U -178.9(6) . . . . ?
C020 N00X C019 C01Z 0.9(11) . . . . ?
C020 C01S C01W C01Z 1.0(12) . . . . ?
C025 C01N C022 C01V -69.1(10) . . . . ?

loop_
_twin_individual_id
_twin_individual_mass_fraction_refined
1 0(10)
2 1(10)
